data_5900023
loop_
_publ_author_name
'Booth, A. D.'
'Llewellyn, F. J.'

_publ_section_title
;
 The crystal structure of pentaerythritol tetranitrate
;
_journal_name_full 'Journal of the Chemical Society'
_journal_page_first 837
_journal_page_last 846
_journal_paper_doi 10.1039/JR9470000837
_journal_year 1947
_chemical_formula_sum 'C5 H8 N4 O12'
_chemical_name_systematic 1,3-Dinitrato-2,2-bis(nitratomethyl)propane
_symmetry_Int_Tables_number 114
_symmetry_space_group_name_H-M 'P -4 21 c'
_cell_angle_alpha 90
_cell_angle_beta 90
_cell_angle_gamma 90
_cell_formula_units_Z 2
_cell_length_a 9.38
_cell_length_b 9.38
_cell_length_c 6.70
_cod_data_source_file 024_dinitrato_bispropane.cif
_cod_data_source_block dinitrato_bispropane
_cod_original_formula_sum 'C5 H8 O12 N4'
_cod_database_code 5900023

loop_
_atom_site_label
_atom_site_type_symbol
_atom_site_symmetry_multiplicity
_atom_site_Wyckoff_symbol
_atom_site_fract_x
_atom_site_fract_y
_atom_site_fract_z
_atom_site_attached_hydrogens
C1 C 2 a 0 0 0 0
C2 C 8 e 0.119 0.059 0.124 2
O1 O 8 e 0.162 -0.044 0.256 0
N N 8 e 0.284 -0.015 0.359 0
O2 O 8 e 0.318 -0.104 0.494 0
O3 O 8 e 0.356 0.099 0.325 0

loop_
_citation_author_citation_id
_citation_author_ordinal
_citation_author_name
1 1 'Kitajgorodskij, A. I.'

loop_
_citation_id
_citation_coordinate_linkage
_citation_title
_citation_book_title
_citation_country
_citation_page_first
_citation_page_last
_citation_year
_citation_book_publisher
_cod_citation_special_details
1 yes ? 'Organicheskaja Kristallokhimija' USSR ? ? 1955 'Izdatel'stvo Akademii Nauk SSSR'
;

Coordinates are presented as published in this book, Kitajgorodskij's
"Organicheskaja Kristallokhimija", keyed in manually.

Saulius Gra\<zulis
;

loop_
_geom_angle
_geom_angle_atom_site_label_1
_geom_angle_atom_site_label_2
_geom_angle_atom_site_label_3
112.5(40) C' C1 C2
108(4) C1 C2 O1
115(4) C2 O1 N
116(4) O1 N O2
123(4) O2 N O3
121(4) O3 N O1

loop_
_geom_bond_atom_site_label_1
_geom_bond_atom_site_label_2
_geom_bond_distance
C1 C2 1.50(2)
C2 O1 1.37(2)
O1 N 1.36(2)
N O2 1.27(2)
N O3 1.28(2)

loop_
_cod_changelog_entry_id
_cod_changelog_entry_author
_cod_changelog_entry_date
_cod_changelog_entry_text
1 'Vaitkus, Antanas' 2021-05-03T15:41:16+03:00
;
 Added the '_citation_author_ordinal' data item to the CITATION_AUTHOR loop
 and updated the '_citation_author_name' data item value.
;
2 'Vaitkus, Antanas' 2024-12-10T18:36:44+02:00
;
 Updated the '_atom_site_type_symbol' data item values.
;
